data_2022241
loop_
_publ_author_name
'Abu Ali, Hijazi'
'Darawsheh, Mohanad'

_publ_section_title
;
 Combining valproate and bipyridyl ligands to construct a 0D core-shell
 Zn~5~(\m~3~-OH)~2~ cluster and a 2D layered coordination network with a
 [Zn~3~(\m~3~-OH)]~2~ SBU
;
_journal_coeditor_code VP3007
_journal_issue 9
_journal_name_full 'Acta Crystallographica Section C'
_journal_page_first
;
;
_journal_paper_doi 10.1107/S2053229620011262
_journal_volume 76
_journal_year 2020
_chemical_formula_iupac '[Zn6 (C8 H15 O2)10 (O H)2 (C10 H8 N2)2], 2C3 H7 N O'
_chemical_formula_moiety 'C100 H168 N4 O22 Zn6, 2(C3 H7 N O)'
_chemical_formula_sum 'C106 H182 N6 O24 Zn6'
_chemical_formula_weight 2316.78
_chemical_name_systematic
'Poly[[bis(\m-4,4'-bipyridine)di-\m~3~-hydroxido-octakis(\m-2-propylpentanoato)bis(2-propylpentanoato)hexazinc(II)] dimethylformamide disolvate]'
_space_group_crystal_system monoclinic
_space_group_IT_number 14
_space_group_name_Hall '-P 2yn'
_space_group_name_H-M_alt 'P 1 21/n 1'
_atom_sites_solution_hydrogens mixed
_audit_creation_method SHELXL-2018/3
_cell_angle_alpha 90
_cell_angle_beta 106.6310(10)
_cell_angle_gamma 90
_cell_formula_units_Z 2
_cell_length_a 15.3595(10)
_cell_length_b 24.8498(16)
_cell_length_c 16.6739(11)
_cell_measurement_reflns_used 7049
_cell_measurement_temperature 173(2)
_cell_measurement_theta_max 26.10
_cell_measurement_theta_min 2.28
_cell_volume 6097.9(7)
_computing_cell_refinement
;
SAINT (Bruker, 2009)
;
_computing_data_collection
;
APEX (Bruker, 2009)
;
_computing_data_reduction
;
SAINT (Bruker, 2009)
;
_computing_molecular_graphics
;
SHELXTL (Bruker, 2009)
;
_computing_publication_material
;
SHELXTL (Bruker, 2009)
;
_computing_structure_refinement
;
SHELXL2018 (Sheldrick, 2015b)
;
_computing_structure_solution
;
SHELXT2018 (Sheldrick, 2015a)
;
_diffrn_ambient_temperature 173(2)
_diffrn_measured_fraction_theta_full 0.995
_diffrn_measured_fraction_theta_max 0.995
_diffrn_measurement_device_type 'Bruker SMART APEX CCD area detector'
_diffrn_measurement_method 'phi and omega scans'
_diffrn_radiation_monochromator graphite
_diffrn_radiation_source 'fine-focus sealed tube'
_diffrn_radiation_type MoK\a
_diffrn_radiation_wavelength 0.71073
_diffrn_reflns_av_R_equivalents 0.0445
_diffrn_reflns_av_unetI/netI 0.0359
_diffrn_reflns_limit_h_max 19
_diffrn_reflns_limit_h_min -19
_diffrn_reflns_limit_k_max 31
_diffrn_reflns_limit_k_min -31
_diffrn_reflns_limit_l_max 21
_diffrn_reflns_limit_l_min -21
_diffrn_reflns_number 66104
_diffrn_reflns_theta_full 26.730
_diffrn_reflns_theta_max 26.732
_diffrn_reflns_theta_min 2.076
_exptl_absorpt_coefficient_mu 1.226
_exptl_absorpt_correction_T_max 0.8471
_exptl_absorpt_correction_T_min 0.7252
_exptl_absorpt_correction_type multi-scan
_exptl_absorpt_process_details 'Bruker SADABS V2.05'
_exptl_crystal_colour colourless
_exptl_crystal_density_diffrn 1.262
_exptl_crystal_description plate
_exptl_crystal_F_000 2464
_exptl_crystal_size_max 0.280
_exptl_crystal_size_mid 0.200
_exptl_crystal_size_min 0.140
_refine_diff_density_max 0.637
_refine_diff_density_min -0.450
_refine_ls_extinction_method none
_refine_ls_goodness_of_fit_ref 1.041
_refine_ls_hydrogen_treatment mixed
_refine_ls_matrix_type full
_refine_ls_number_parameters 707
_refine_ls_number_reflns 12885
_refine_ls_number_restraints 194
_refine_ls_restrained_S_all 1.060
_refine_ls_R_factor_all 0.0558
_refine_ls_R_factor_gt 0.0422
_refine_ls_shift/su_max 0.001
_refine_ls_shift/su_mean 0.000
_refine_ls_structure_factor_coef Fsqd
_refine_ls_weighting_details 'w=1/[\s^2^(Fo^2^)+(0.0530P)^2^+3.5493P] where P=(Fo^2^+2Fc^2^)/3'
_refine_ls_weighting_scheme calc
_refine_ls_wR_factor_gt 0.0988
_refine_ls_wR_factor_ref 0.1053
_reflns_number_gt 10464
_reflns_number_total 12885
_reflns_threshold_expression 'I > 2\s(I)'
_cod_data_source_file vp3007sup1.cif
_cod_data_source_block Hijazi21L
_cod_original_sg_symbol_H-M 'P 21/n'
_cod_database_code 2022241
_shelx_space_group_comment
;
The symmetry employed for this shelxl refinement is uniquely defined
by the following loop, which should always be used as a source of
symmetry information in preference to the above space-group names.
They are only intended as comments.
;
_shelx_estimated_absorpt_t_min 0.725
_shelx_estimated_absorpt_t_max 0.847

loop_
_space_group_symop_operation_xyz
'x, y, z'
'-x+1/2, y+1/2, -z+1/2'
'-x, -y, -z'
'x-1/2, -y-1/2, z-1/2'

loop_
_atom_site_type_symbol
_atom_site_label
_atom_site_fract_x
_atom_site_fract_y
_atom_site_fract_z
_atom_site_U_iso_or_equiv
_atom_site_adp_type
_atom_site_calc_flag
_atom_site_occupancy
_atom_site_disorder_assembly
_atom_site_disorder_group
Zn Zn1 0.49446(2) 0.06827(2) 0.34665(2) 0.02219(8) Uani d 1 . .
Zn Zn2 0.33675(2) 0.06936(2) 0.46095(2) 0.02535(8) Uani d 1 . .
Zn Zn3 0.35349(2) 0.17315(2) 0.35789(2) 0.02164(8) Uani d 1 . .
O O1 0.43151(11) 0.10110(6) 0.41954(10) 0.0219(3) Uani d 1 . .
H H1 0.4709(16) 0.1203(10) 0.4544(15) 0.033 Uiso d 1 . .
O O2 0.62730(12) 0.06450(7) 0.39007(12) 0.0323(4) Uani d 1 . .
O O3 0.62053(11) -0.00342(7) 0.47303(10) 0.0259(4) Uani d 1 . .
O O4 0.23491(12) 0.04968(7) 0.36450(12) 0.0360(4) Uani d 1 . .
O O5 0.22780(12) 0.13459(7) 0.32050(12) 0.0324(4) Uani d 1 . .
O O6 0.29647(14) 0.11719(7) 0.53500(12) 0.0384(5) Uani d 1 . .
O O7 0.33355(12) 0.19176(7) 0.47769(11) 0.0307(4) Uani d 1 . .
O O8 0.48133(12) 0.10365(7) 0.23972(11) 0.0317(4) Uani d 1 . .
O O9 0.36175(12) 0.15478(7) 0.23808(11) 0.0324(4) Uani d 1 . .
O O10 0.47048(11) 0.21617(7) 0.38915(10) 0.0261(4) Uani d 1 . .
O O11 0.54874(12) 0.17252(7) 0.50430(11) 0.0299(4) Uani d 1 . .
N N1 0.44059(13) -0.00607(8) 0.31050(13) 0.0242(4) Uani d 1 . .
N N2 0.21858(14) -0.25453(8) 0.18640(13) 0.0252(4) Uani d 1 . .
C C1 0.43034(17) -0.04202(10) 0.36716(15) 0.0264(5) Uani d 1 . .
H H1A 0.451569 -0.032880 0.424813 0.032 Uiso calc 1 . .
C C2 0.39049(16) -0.09147(10) 0.34547(15) 0.0247(5) Uani d 1 . .
H H2A 0.385002 -0.115874 0.387614 0.030 Uiso calc 1 . .
C C3 0.35835(16) -0.10550(9) 0.26171(15) 0.0239(5) Uani d 1 . .
C C4 0.37037(19) -0.06867(10) 0.20274(16) 0.0309(6) Uani d 1 . .
H H4A 0.350589 -0.077026 0.144744 0.037 Uiso calc 1 . .
C C5 0.41137(18) -0.01992(10) 0.22965(16) 0.0297(6) Uani d 1 . .
H H5A 0.419197 0.004926 0.188966 0.036 Uiso calc 1 . .
C C6 0.31094(16) -0.15779(9) 0.23570(15) 0.0242(5) Uani d 1 . .
C C7 0.32773(17) -0.20243(10) 0.28803(16) 0.0283(6) Uani d 1 . .
H H7A 0.370961 -0.200574 0.341651 0.034 Uiso calc 1 . .
C C8 0.28081(17) -0.24947(10) 0.26113(16) 0.0285(6) Uani d 1 . .
H H8A 0.293165 -0.279801 0.297314 0.034 Uiso calc 1 . .
C C9 0.20265(18) -0.21149(10) 0.13689(16) 0.0312(6) Uani d 1 . .
H H9A 0.158382 -0.214285 0.083965 0.037 Uiso calc 1 . .
C C10 0.24715(19) -0.16283(10) 0.15839(16) 0.0321(6) Uani d 1 . .
H H10A 0.234054 -0.133326 0.120599 0.039 Uiso calc 1 . .
C C11 0.66538(17) 0.02862(10) 0.44138(16) 0.0282(5) Uani d 1 . .
C C12 0.76755(18) 0.02307(12) 0.4610(2) 0.0425(8) Uani d 1 . .
H H12A 0.789762 0.000796 0.512798 0.051 Uiso calc 1 . .
C C13 0.7859(2) -0.00773(13) 0.3884(2) 0.0528(9) Uani d 1 . .
H H13A 0.740822 -0.037116 0.371754 0.063 Uiso calc 1 . .
H H13B 0.776535 0.016943 0.340030 0.063 Uiso calc 1 . .
C C14 0.8805(3) -0.03180(18) 0.4070(3) 0.0876(14) Uani d 1 . .
H H14A 0.926115 -0.002570 0.421631 0.105 Uiso calc 1 . .
H H14B 0.891000 -0.056089 0.455930 0.105 Uiso calc 1 . .
C C15 0.8930(3) -0.0626(2) 0.3341(4) 0.118(2) Uani d 1 . .
H H15A 0.954623 -0.077443 0.348547 0.176 Uiso calc 1 . .
H H15B 0.848697 -0.091995 0.320168 0.176 Uiso calc 1 . .
H H15C 0.883796 -0.038499 0.285884 0.176 Uiso calc 1 . .
C C16 0.8157(2) 0.07828(14) 0.4772(2) 0.0513(9) Uani d 1 . .
H H16A 0.881962 0.072323 0.489996 0.062 Uiso calc 1 . .
H H16B 0.796423 0.099665 0.424951 0.062 Uiso calc 1 . .
C C17 0.7975(2) 0.11175(15) 0.5487(2) 0.0560(9) Uani d 1 . .
H H17A 0.827361 0.147222 0.550570 0.067 Uiso calc 1 . .
H H17B 0.731291 0.118126 0.535769 0.067 Uiso calc 1 . .
C C18 0.8300(3) 0.08640(15) 0.6328(2) 0.0615(10) Uani d 1 . .
H H18A 0.816018 0.110003 0.674515 0.092 Uiso calc 1 . .
H H18B 0.799605 0.051669 0.632192 0.092 Uiso calc 1 . .
H H18C 0.895834 0.080814 0.647017 0.092 Uiso calc 1 . .
C C19 0.19550(17) 0.08849(10) 0.31871(16) 0.0301(6) Uani d 1 . .
C C20 0.10100(19) 0.07779(12) 0.25961(19) 0.0401(7) Uani d 1 . .
H H20A 0.081993 0.110313 0.223508 0.048 Uiso calc 1 . .
C C21 0.1014(2) 0.02966(13) 0.2023(2) 0.0577(10) Uani d 1 . .
H H21A 0.118734 -0.002953 0.237308 0.069 Uiso calc 1 . .
H H21B 0.038868 0.024131 0.165440 0.069 Uiso calc 1 . .
C C22 0.1644(3) 0.03546(17) 0.1486(3) 0.0724(12) Uani d 1 . .
H H22A 0.227979 0.036131 0.184655 0.087 Uiso calc 1 . .
H H22B 0.152044 0.069987 0.117808 0.087 Uiso calc 1 . .
C C23 0.1523(4) -0.0111(2) 0.0858(3) 0.126(2) Uani d 1 . .
H H23A 0.194123 -0.006373 0.051678 0.190 Uiso calc 1 . .
H H23B 0.165462 -0.045306 0.116269 0.190 Uiso calc 1 . .
H H23C 0.089606 -0.011484 0.049491 0.190 Uiso calc 1 . .
C C24 0.0340(2) 0.07022(16) 0.3103(3) 0.0633(11) Uani d 1 . .
H H24A -0.026378 0.061895 0.271366 0.076 Uiso calc 1 . .
H H24B 0.053248 0.038652 0.347409 0.076 Uiso calc 1 . .
C C25 0.0242(3) 0.1179(2) 0.3635(3) 0.0760(13) Uani d 1 . .
H H25A 0.084272 0.126160 0.402993 0.091 Uiso calc 1 . .
H H25B -0.017202 0.107905 0.396983 0.091 Uiso calc 1 . .
C C26 -0.0123(3) 0.1681(2) 0.3132(3) 0.1008(18) Uani d 1 . .
H H26A -0.016918 0.197277 0.351261 0.151 Uiso calc 1 . .
H H26B 0.029077 0.178857 0.280865 0.151 Uiso calc 1 . .
H H26C -0.072505 0.160582 0.274849 0.151 Uiso calc 1 . .
C C27 0.30476(19) 0.16816(11) 0.53028(17) 0.0328(6) Uani d 1 . .
C C28 0.2786(2) 0.20112(12) 0.59724(19) 0.0419(7) Uani d 1 . .
H H28A 0.240145 0.178073 0.622636 0.050 Uiso calc 1 . .
C C29 0.2235(3) 0.25121(14) 0.5597(2) 0.0584(10) Uani d 1 . .
H H29A 0.208932 0.271221 0.605588 0.070 Uiso calc 1 . .
H H29B 0.262539 0.274759 0.536712 0.070 Uiso calc 1 . .
C C30 0.1371(3) 0.24126(17) 0.4925(3) 0.0712(12) Uani d 1 . .
H H30A 0.099258 0.215818 0.513727 0.085 Uiso calc 1 . .
H H30B 0.151462 0.224048 0.444275 0.085 Uiso calc 1 . .
C C31 0.0822(3) 0.2925(2) 0.4625(3) 0.0963(17) Uani d 1 . .
H H31A 0.026549 0.283378 0.418595 0.144 Uiso calc 1 . .
H H31B 0.066400 0.309337 0.509587 0.144 Uiso calc 1 . .
H H31C 0.118642 0.317572 0.440084 0.144 Uiso calc 1 . .
C C32 0.3641(3) 0.21654(15) 0.6658(2) 0.0565(9) Uani d 1 . .
H H32A 0.400334 0.241033 0.641156 0.068 Uiso calc 1 . .
H H32B 0.345453 0.237195 0.708919 0.068 Uiso calc 1 . .
C C33 0.4258(3) 0.17100(18) 0.7094(3) 0.0713(12) Uani d 1 . .
H H33A 0.442714 0.149080 0.666599 0.086 Uiso calc 1 . .
H H33B 0.482235 0.186635 0.746575 0.086 Uiso calc 1 . .
C C34 0.3852(3) 0.13587(19) 0.7588(3) 0.0934(15) Uani d 1 . .
H H34A 0.428567 0.107625 0.784890 0.140 Uiso calc 1 . .
H H34B 0.369595 0.156979 0.802389 0.140 Uiso calc 1 . .
H H34C 0.330022 0.119374 0.722307 0.140 Uiso calc 1 . .
C C35 0.41954(18) 0.13741(10) 0.20589(15) 0.0280(5) Uani d 1 . .
C C36 0.4165(2) 0.15615(13) 0.11807(17) 0.0421(7) Uani d 1 . .
H H36A 0.472735 0.142752 0.105819 0.051 Uiso calc 1 . .
C C37 0.4179(3) 0.21671(15) 0.1150(2) 0.0649(11) Uani d 1 . .
H H37A 0.364768 0.230973 0.130506 0.078 Uiso calc 1 . .
H H37B 0.412537 0.228349 0.056962 0.078 Uiso calc 1 . .
C C38 0.5049(3) 0.24039(15) 0.1738(3) 0.0756(12) Uani d 1 . .
H H38A 0.510225 0.228365 0.231670 0.091 Uiso calc 1 . .
H H38B 0.557783 0.226012 0.158072 0.091 Uiso calc 1 . .
C C39 0.5081(5) 0.30118(19) 0.1724(4) 0.122(2) Uani d 1 . .
H H39A 0.565231 0.313669 0.211288 0.184 Uiso calc 1 . .
H H39B 0.504417 0.313467 0.115690 0.184 Uiso calc 1 . .
H H39C 0.456813 0.315823 0.189360 0.184 Uiso calc 1 . .
C C40 0.3354(3) 0.1307(3) 0.0548(2) 0.0878(16) Uani d 1 . .
H H40A 0.322482 0.096110 0.078645 0.105 Uiso calc 0.5 A 1
H H40B 0.282298 0.154337 0.049985 0.105 Uiso calc 0.5 A 1
H H40C 0.282606 0.138319 0.075882 0.105 Uiso calc 0.5 B 2
H H40D 0.326046 0.152174 0.003068 0.105 Uiso calc 0.5 B 2
C C41 0.3409(5) 0.1195(3) -0.0330(4) 0.0485(16) Uani d 0.5 C 1
H H41A 0.397254 0.098945 -0.028637 0.058 Uiso calc 0.5 C 1
H H41B 0.346529 0.154403 -0.059811 0.058 Uiso calc 0.5 C 1
C C41A 0.3269(6) 0.0849(3) 0.0324(5) 0.073(3) Uani d 0.5 C 2
H H41C 0.320141 0.062617 0.079523 0.088 Uiso calc 0.5 C 2
H H41D 0.383621 0.073485 0.020433 0.088 Uiso calc 0.5 C 2
C C42 0.2615(8) 0.0888(4) -0.0906(5) 0.066(3) Uani d 0.5 C 1
H H42A 0.272094 0.083838 -0.145403 0.100 Uiso calc 0.5 C 1
H H42B 0.256111 0.053503 -0.066138 0.100 Uiso calc 0.5 C 1
H H42C 0.205222 0.109140 -0.097413 0.100 Uiso calc 0.5 C 1
C C42A 0.2457(8) 0.0722(4) -0.0459(6) 0.093(4) Uani d 0.5 C 2
H H42D 0.245282 0.033645 -0.058603 0.140 Uiso calc 0.5 C 2
H H42E 0.188578 0.081983 -0.034603 0.140 Uiso calc 0.5 C 2
H H42F 0.252268 0.092887 -0.093888 0.140 Uiso calc 0.5 C 2
C C43 0.53552(17) 0.21204(9) 0.45572(15) 0.0251(5) Uani d 1 . .
C C44 0.60180(18) 0.25929(10) 0.47594(17) 0.0320(6) Uani d 1 . .
H H44A 0.648795 0.251791 0.530186 0.038 Uiso calc 1 . .
C C45 0.6491(2) 0.26518(12) 0.4075(2) 0.0441(7) Uani d 1 . .
H H45A 0.602763 0.273381 0.353999 0.053 Uiso calc 1 . .
H H45B 0.691240 0.296170 0.421289 0.053 Uiso calc 1 . .
C C46 0.7017(2) 0.21606(15) 0.3954(3) 0.0595(9) Uani d 1 . .
H H46A 0.658977 0.185679 0.376887 0.071 Uiso calc 1 . .
H H46B 0.744981 0.206055 0.449764 0.071 Uiso calc 1 . .
C C47 0.7541(3) 0.2248(2) 0.3314(3) 0.0889(15) Uani d 1 . .
H H47A 0.786907 0.191746 0.326082 0.133 Uiso calc 1 . .
H H47B 0.711540 0.233865 0.277118 0.133 Uiso calc 1 . .
H H47C 0.797577 0.254248 0.350022 0.133 Uiso calc 1 . .
C C48 0.5519(2) 0.31122(11) 0.48506(19) 0.0404(7) Uani d 1 . .
H H48A 0.596081 0.341254 0.496558 0.049 Uiso calc 1 . .
H H48B 0.505883 0.318888 0.431153 0.049 Uiso calc 1 . .
C C49 0.5053(2) 0.30972(13) 0.55328(19) 0.0452(8) Uani d 1 . .
H H49A 0.551683 0.304715 0.607834 0.054 Uiso calc 1 . .
H H49B 0.463998 0.278273 0.544057 0.054 Uiso calc 1 . .
C C50 0.4507(2) 0.36047(14) 0.5573(2) 0.0591(10) Uani d 1 . .
H H50A 0.422173 0.356987 0.602682 0.089 Uiso calc 1 . .
H H50B 0.491244 0.391730 0.567845 0.089 Uiso calc 1 . .
H H50C 0.403484 0.365265 0.504013 0.089 Uiso calc 1 . .
O O12A 0.7001(11) 0.0768(6) -0.0009(6) 0.127(4) Uani d 0.323(5) D 1
N N3A 0.663(2) 0.0617(16) 0.1088(10) 0.098(3) Uani d 0.323(5) D 1
C C51A 0.7370(11) 0.0824(7) 0.0915(9) 0.106(3) Uani d 0.323(5) D 1
H H51A 0.793023 0.095862 0.126224 0.127 Uiso calc 0.323(5) D 1
C C52A 0.6517(15) 0.0505(11) 0.1869(10) 0.137(5) Uani d 0.323(5) D 1
H H52A 0.590811 0.035733 0.180015 0.205 Uiso calc 0.323(5) D 1
H H52B 0.697430 0.024194 0.215885 0.205 Uiso calc 0.323(5) D 1
H H52C 0.659016 0.083691 0.219889 0.205 Uiso calc 0.323(5) D 1
C C53A 0.5946(10) 0.0378(7) 0.0400(9) 0.095(3) Uani d 0.323(5) D 1
H H53A 0.544486 0.024292 0.059831 0.142 Uiso calc 0.323(5) D 1
H H53B 0.571430 0.064980 -0.003558 0.142 Uiso calc 0.323(5) D 1
H H53C 0.621412 0.007988 0.016778 0.142 Uiso calc 0.323(5) D 1
O O12B 0.6110(6) 0.0416(3) -0.0224(4) 0.136(2) Uani d 0.677(5) D 2
N N3B 0.6592(10) 0.0667(7) 0.1195(5) 0.091(2) Uani d 0.677(5) D 2
C C51B 0.6636(8) 0.0736(4) 0.0433(5) 0.126(2) Uani d 0.677(5) D 2
H H51B 0.702638 0.100355 0.031979 0.151 Uiso calc 0.677(5) D 2
C C52B 0.7001(6) 0.1019(3) 0.1887(5) 0.111(3) Uani d 0.677(5) D 2
H H52D 0.687473 0.088319 0.239392 0.167 Uiso calc 0.677(5) D 2
H H52E 0.765946 0.103121 0.197409 0.167 Uiso calc 0.677(5) D 2
H H52F 0.674730 0.138126 0.176239 0.167 Uiso calc 0.677(5) D 2
C C53B 0.6066(5) 0.0241(3) 0.1409(5) 0.092(2) Uani d 0.677(5) D 2
H H53D 0.612082 0.025729 0.200888 0.139 Uiso calc 0.677(5) D 2
H H53E 0.542738 0.028244 0.108770 0.139 Uiso calc 0.677(5) D 2
H H53F 0.629250 -0.010687 0.127717 0.139 Uiso calc 0.677(5) D 2

loop_
_atom_site_aniso_label
_atom_site_aniso_U_11
_atom_site_aniso_U_22
_atom_site_aniso_U_33
_atom_site_aniso_U_12
_atom_site_aniso_U_13
_atom_site_aniso_U_23
Zn1 0.02350(15) 0.01457(14) 0.02787(15) -0.00060(10) 0.00636(12) 0.00003(11)
Zn2 0.02612(15) 0.02010(15) 0.02974(16) 0.00008(11) 0.00784(12) 0.00523(11)
Zn3 0.02373(15) 0.01523(14) 0.02422(15) 0.00167(10) 0.00404(11) 0.00188(10)
O1 0.0218(9) 0.0177(8) 0.0252(9) -0.0021(6) 0.0051(7) -0.0005(7)
O2 0.0236(9) 0.0281(10) 0.0426(11) 0.0000(7) 0.0053(8) 0.0145(8)
O3 0.0235(9) 0.0224(9) 0.0315(9) 0.0006(7) 0.0075(7) 0.0063(7)
O4 0.0331(10) 0.0255(9) 0.0409(11) -0.0049(8) -0.0031(8) 0.0086(8)
O5 0.0255(9) 0.0230(9) 0.0452(11) -0.0021(7) 0.0047(8) 0.0046(8)
O6 0.0530(12) 0.0264(10) 0.0442(12) 0.0041(9) 0.0272(10) 0.0041(8)
O7 0.0385(10) 0.0254(9) 0.0303(10) 0.0038(8) 0.0133(8) 0.0017(7)
O8 0.0369(10) 0.0289(10) 0.0301(10) 0.0070(8) 0.0110(8) 0.0054(8)
O9 0.0343(10) 0.0347(10) 0.0264(9) 0.0064(8) 0.0058(8) -0.0008(8)
O10 0.0268(9) 0.0221(9) 0.0256(9) -0.0027(7) 0.0013(7) 0.0049(7)
O11 0.0338(10) 0.0233(9) 0.0267(9) -0.0044(7) -0.0005(8) 0.0057(7)
N1 0.0251(11) 0.0171(10) 0.0283(11) -0.0018(8) 0.0043(9) -0.0016(8)
N2 0.0278(11) 0.0167(10) 0.0276(11) -0.0017(8) 0.0023(9) -0.0012(8)
C1 0.0316(13) 0.0225(12) 0.0226(12) -0.0022(10) 0.0038(10) -0.0028(10)
C2 0.0289(13) 0.0189(12) 0.0248(12) -0.0009(10) 0.0051(10) 0.0023(9)
C3 0.0258(12) 0.0158(11) 0.0275(13) -0.0007(9) 0.0032(10) 0.0002(9)
C4 0.0403(15) 0.0245(13) 0.0249(13) -0.0059(11) 0.0043(11) -0.0021(10)
C5 0.0363(14) 0.0225(13) 0.0287(14) -0.0045(10) 0.0069(11) 0.0043(10)
C6 0.0272(13) 0.0183(12) 0.0256(12) -0.0029(9) 0.0053(10) -0.0029(9)
C7 0.0329(14) 0.0206(12) 0.0254(13) -0.0037(10) -0.0011(11) 0.0010(10)
C8 0.0328(14) 0.0181(12) 0.0297(13) -0.0007(10) 0.0015(11) 0.0050(10)
C9 0.0353(14) 0.0228(13) 0.0268(13) -0.0024(11) -0.0049(11) 0.0010(10)
C10 0.0421(15) 0.0177(12) 0.0291(14) -0.0023(11) -0.0018(12) 0.0032(10)
C11 0.0248(13) 0.0255(13) 0.0323(14) -0.0001(10) 0.0050(11) 0.0061(11)
C12 0.0238(14) 0.0456(18) 0.0568(19) 0.0037(12) 0.0095(13) 0.0279(15)
C13 0.0364(17) 0.0443(19) 0.086(3) 0.0091(14) 0.0299(17) 0.0237(18)
C14 0.047(2) 0.069(3) 0.156(4) 0.016(2) 0.043(3) 0.010(3)
C15 0.068(3) 0.081(3) 0.221(6) 0.002(2) 0.070(4) -0.040(3)
C16 0.0295(16) 0.056(2) 0.065(2) -0.0080(14) 0.0084(15) 0.0231(17)
C17 0.0400(18) 0.055(2) 0.065(2) -0.0052(15) 0.0032(17) 0.0070(18)
C18 0.054(2) 0.055(2) 0.071(3) -0.0016(17) 0.0123(19) 0.0092(19)
C19 0.0286(14) 0.0274(14) 0.0328(14) -0.0005(11) 0.0064(11) 0.0025(11)
C20 0.0304(15) 0.0348(16) 0.0466(18) -0.0060(12) -0.0025(13) 0.0102(13)
C21 0.056(2) 0.0318(17) 0.062(2) -0.0060(15) -0.0199(18) 0.0015(15)
C22 0.065(3) 0.072(3) 0.067(3) 0.016(2) -0.002(2) -0.023(2)
C23 0.115(4) 0.127(4) 0.106(4) 0.040(3) -0.019(3) -0.067(4)
C24 0.0320(17) 0.079(3) 0.074(3) -0.0139(17) 0.0068(17) 0.019(2)
C25 0.043(2) 0.118(4) 0.075(3) 0.009(2) 0.030(2) 0.016(3)
C26 0.080(3) 0.124(4) 0.094(4) 0.055(3) 0.017(3) -0.009(3)
C27 0.0356(15) 0.0319(15) 0.0323(14) 0.0080(11) 0.0119(12) 0.0024(11)
C28 0.0556(19) 0.0365(16) 0.0439(17) 0.0098(14) 0.0305(15) 0.0027(13)
C29 0.082(3) 0.0453(19) 0.063(2) 0.0244(18) 0.045(2) 0.0034(16)
C30 0.065(3) 0.075(3) 0.082(3) 0.032(2) 0.033(2) 0.014(2)
C31 0.095(3) 0.098(4) 0.107(4) 0.059(3) 0.047(3) 0.032(3)
C32 0.071(2) 0.061(2) 0.0439(19) -0.0017(18) 0.0271(18) -0.0114(16)
C33 0.059(2) 0.088(3) 0.061(2) 0.014(2) 0.008(2) -0.025(2)
C34 0.094(4) 0.066(3) 0.110(4) 0.015(3) 0.013(3) 0.012(3)
C35 0.0338(14) 0.0231(13) 0.0239(13) -0.0023(11) 0.0035(11) -0.0015(10)
C36 0.0478(18) 0.0548(19) 0.0241(14) 0.0140(15) 0.0108(13) 0.0074(13)
C37 0.084(3) 0.066(2) 0.050(2) 0.024(2) 0.027(2) 0.0350(19)
C38 0.107(4) 0.046(2) 0.080(3) 0.002(2) 0.036(3) 0.023(2)
C39 0.181(6) 0.059(3) 0.132(5) -0.001(3) 0.053(5) 0.045(3)
C40 0.061(3) 0.170(5) 0.0292(19) -0.001(3) 0.0077(18) -0.020(3)
C41 0.064(4) 0.056(4) 0.025(3) 0.015(3) 0.011(3) 0.000(3)
C41A 0.076(6) 0.064(5) 0.062(5) 0.016(4) -0.011(4) -0.025(4)
C42 0.090(6) 0.064(6) 0.035(4) 0.012(5) 0.001(5) -0.008(4)
C42A 0.105(8) 0.070(7) 0.073(7) 0.027(6) -0.026(7) -0.035(6)
C43 0.0285(13) 0.0193(12) 0.0282(13) -0.0018(10) 0.0089(11) -0.0019(10)
C44 0.0331(14) 0.0257(13) 0.0334(14) -0.0079(11) 0.0034(12) 0.0026(11)
C45 0.0460(18) 0.0343(16) 0.0544(19) -0.0138(13) 0.0181(15) 0.0047(14)
C46 0.055(2) 0.055(2) 0.080(3) -0.0033(17) 0.039(2) 0.0072(19)
C47 0.086(3) 0.088(3) 0.119(4) -0.009(3) 0.071(3) -0.004(3)
C48 0.0453(17) 0.0226(14) 0.0452(17) -0.0075(12) -0.0004(14) -0.0013(12)
C49 0.0523(19) 0.0396(17) 0.0359(16) 0.0057(14) 0.0002(14) -0.0093(13)
C50 0.059(2) 0.053(2) 0.052(2) 0.0137(17) -0.0067(17) -0.0188(17)
O12A 0.182(10) 0.159(9) 0.058(4) 0.050(8) 0.064(5) 0.018(6)
N3A 0.111(5) 0.137(6) 0.058(4) 0.040(5) 0.043(4) 0.018(5)
C51A 0.113(6) 0.139(7) 0.072(5) 0.017(5) 0.035(4) 0.002(5)
C52A 0.161(10) 0.195(11) 0.067(5) 0.029(9) 0.053(6) 0.026(8)
C53A 0.099(7) 0.121(9) 0.071(5) 0.030(6) 0.036(5) 0.034(6)
O12B 0.187(6) 0.163(6) 0.070(3) 0.030(5) 0.052(4) 0.033(3)
N3B 0.092(4) 0.123(5) 0.067(3) 0.037(3) 0.037(3) 0.032(3)
C51B 0.144(6) 0.157(5) 0.079(3) 0.050(4) 0.037(4) 0.044(3)
C52B 0.128(6) 0.099(5) 0.091(4) -0.016(4) 0.007(4) 0.043(3)
C53B 0.094(5) 0.099(5) 0.096(5) 0.007(3) 0.045(4) -0.030(4)

loop_
_atom_type_symbol
_atom_type_description
_atom_type_scat_dispersion_real
_atom_type_scat_dispersion_imag
_atom_type_scat_source
C C 0.0033 0.0016 'International Tables Vol C Tables 4.2.6.8 and 6.1.1.4'
H H 0.0000 0.0000 'International Tables Vol C Tables 4.2.6.8 and 6.1.1.4'
N N 0.0061 0.0033 'International Tables Vol C Tables 4.2.6.8 and 6.1.1.4'
O O 0.0106 0.0060 'International Tables Vol C Tables 4.2.6.8 and 6.1.1.4'
Zn Zn 0.2839 1.4301 'International Tables Vol C Tables 4.2.6.8 and 6.1.1.4'

loop_
_geom_angle_atom_site_label_1
_geom_angle_atom_site_label_2
_geom_angle_atom_site_label_3
_geom_angle_site_symmetry_1
_geom_angle_site_symmetry_3
_geom_angle
_geom_angle_publ_flag
O1 Zn1 O8 . . 116.43(7) y
O1 Zn1 O2 . . 116.21(8) y
O8 Zn1 O2 . . 100.59(8) y
O1 Zn1 N1 . . 109.47(8) y
O8 Zn1 N1 . . 102.19(8) y
O2 Zn1 N1 . . 110.87(8) y
O6 Zn2 O1 . . 112.62(8) y
O6 Zn2 O4 . . 110.54(9) y
O1 Zn2 O4 . . 108.21(8) y
O6 Zn2 O3 . 3_656 105.61(8) y
O1 Zn2 O3 . 3_656 111.73(7) y
O4 Zn2 O3 . 3_656 108.05(7) y
O10 Zn3 O5 . . 175.21(7) y
O10 Zn3 O9 . . 93.97(7) y
O5 Zn3 O9 . . 85.30(7) y
O10 Zn3 N2 . 2 88.78(7) y
O5 Zn3 N2 . 2 86.51(7) y
O9 Zn3 N2 . 2 91.18(7) y
O10 Zn3 O7 . . 89.95(7) y
O5 Zn3 O7 . . 90.61(7) y
O9 Zn3 O7 . . 175.51(7) y
N2 Zn3 O7 2 . 86.71(7) y
O10 Zn3 O1 . . 89.15(6) y
O5 Zn3 O1 . . 95.63(6) y
O9 Zn3 O1 . . 95.37(6) y
N2 Zn3 O1 2 . 173.25(7) y
O7 Zn3 O1 . . 86.87(6) y
O1 Zn2 Zn3 . . 44.68(5) ?
O3 Zn2 Zn3 3_656 . 156.31(5) ?
O4 Zn2 Zn3 . . 85.82(5) ?
O6 Zn2 Zn3 . . 86.34(6) ?
O1 Zn3 Zn2 . . 37.80(4) ?
O5 Zn3 Zn2 . . 64.76(5) ?
O7 Zn3 Zn2 . . 67.34(5) ?
O9 Zn3 Zn2 . . 112.32(5) ?
O10 Zn3 Zn2 . . 119.76(5) ?
N2 Zn3 Zn2 2 . 139.88(6) ?
Zn1 O1 Zn2 . . 127.58(9) ?
Zn1 O1 Zn3 . . 110.32(7) ?
Zn1 O1 H1 . . 106.2(19) ?
Zn2 O1 Zn3 . . 97.52(7) ?
Zn2 O1 H1 . . 116.2(19) ?
Zn3 O1 H1 . . 92.7(19) ?
C11 O2 Zn1 . . 121.10(16) ?
C11 O3 Zn2 . 3_656 128.38(16) ?
C19 O4 Zn2 . . 115.80(17) ?
C19 O5 Zn3 . . 139.34(17) ?
C27 O6 Zn2 . . 120.87(17) ?
C27 O7 Zn3 . . 136.84(18) ?
C35 O8 Zn1 . . 124.97(17) ?
C35 O9 Zn3 . . 137.54(17) ?
C43 O10 Zn3 . . 126.96(15) ?
C1 N1 Zn1 . . 120.89(16) ?
C5 N1 Zn1 . . 121.36(16) ?
C5 N1 C1 . . 117.7(2) ?
C8 N2 Zn3 . 2_545 124.24(16) ?
C9 N2 Zn3 . 2_545 118.58(16) ?
C9 N2 C8 . . 117.2(2) ?
N1 C1 H1A . . 118.5 ?
N1 C1 C2 . . 122.9(2) ?
C2 C1 H1A . . 118.5 ?
C1 C2 H2A . . 120.2 ?
C1 C2 C3 . . 119.6(2) ?
C3 C2 H2A . . 120.2 ?
C2 C3 C4 . . 117.7(2) ?
C2 C3 C6 . . 121.0(2) ?
C4 C3 C6 . . 121.3(2) ?
C3 C4 H4A . . 120.4 ?
C5 C4 C3 . . 119.2(2) ?
C5 C4 H4A . . 120.4 ?
N1 C5 C4 . . 122.9(2) ?
N1 C5 H5A . . 118.5 ?
C4 C5 H5A . . 118.5 ?
C7 C6 C3 . . 121.7(2) ?
C10 C6 C3 . . 120.4(2) ?
C10 C6 C7 . . 117.9(2) ?
C6 C7 H7A . . 120.4 ?
C8 C7 C6 . . 119.1(2) ?
C8 C7 H7A . . 120.4 ?
N2 C8 C7 . . 123.3(2) ?
N2 C8 H8A . . 118.4 ?
C7 C8 H8A . . 118.4 ?
N2 C9 H9A . . 118.2 ?
N2 C9 C10 . . 123.5(2) ?
C10 C9 H9A . . 118.2 ?
C6 C10 C9 . . 119.1(2) ?
C6 C10 H10A . . 120.5 ?
C9 C10 H10A . . 120.5 ?
O2 C11 O3 . . 121.9(2) ?
O2 C11 C12 . . 117.5(2) ?
O3 C11 C12 . . 120.5(2) ?
C11 C12 H12A . . 108.2 ?
C11 C12 C13 . . 106.9(3) ?
C11 C12 C16 . . 111.8(2) ?
C13 C12 H12A . . 108.2 ?
C13 C12 C16 . . 113.3(3) ?
C16 C12 H12A . . 108.2 ?
C12 C13 H13A . . 108.6 ?
C12 C13 H13B . . 108.6 ?
H13A C13 H13B . . 107.6 ?
C14 C13 C12 . . 114.7(3) ?
C14 C13 H13A . . 108.6 ?
C14 C13 H13B . . 108.6 ?
C13 C14 H14A . . 109.2 ?
C13 C14 H14B . . 109.2 ?
H14A C14 H14B . . 107.9 ?
C15 C14 C13 . . 111.9(4) ?
C15 C14 H14A . . 109.2 ?
C15 C14 H14B . . 109.2 ?
C14 C15 H15A . . 109.5 ?
C14 C15 H15B . . 109.5 ?
C14 C15 H15C . . 109.5 ?
H15A C15 H15B . . 109.5 ?
H15A C15 H15C . . 109.5 ?
H15B C15 H15C . . 109.5 ?
C12 C16 H16A . . 108.4 ?
C12 C16 H16B . . 108.4 ?
H16A C16 H16B . . 107.5 ?
C17 C16 C12 . . 115.5(3) ?
C17 C16 H16A . . 108.4 ?
C17 C16 H16B . . 108.4 ?
C16 C17 H17A . . 108.6 ?
C16 C17 H17B . . 108.6 ?
H17A C17 H17B . . 107.6 ?
C18 C17 C16 . . 114.5(3) ?
C18 C17 H17A . . 108.6 ?
C18 C17 H17B . . 108.6 ?
C17 C18 H18A . . 109.5 ?
C17 C18 H18B . . 109.5 ?
C17 C18 H18C . . 109.5 ?
H18A C18 H18B . . 109.5 ?
H18A C18 H18C . . 109.5 ?
H18B C18 H18C . . 109.5 ?
O4 C19 C20 . . 117.2(2) ?
O5 C19 O4 . . 124.5(2) ?
O5 C19 C20 . . 118.3(2) ?
C19 C20 H20A . . 107.9 ?
C19 C20 C21 . . 111.5(3) ?
C21 C20 H20A . . 107.9 ?
C24 C20 C19 . . 109.4(3) ?
C24 C20 H20A . . 107.9 ?
C24 C20 C21 . . 112.0(3) ?
C20 C21 H21A . . 108.6 ?
C20 C21 H21B . . 108.6 ?
H21A C21 H21B . . 107.6 ?
C22 C21 C20 . . 114.5(3) ?
C22 C21 H21A . . 108.6 ?
C22 C21 H21B . . 108.6 ?
C21 C22 H22A . . 109.4 ?
C21 C22 H22B . . 109.4 ?
C21 C22 C23 . . 111.2(4) ?
H22A C22 H22B . . 108.0 ?
C23 C22 H22A . . 109.4 ?
C23 C22 H22B . . 109.4 ?
C22 C23 H23A . . 109.5 ?
C22 C23 H23B . . 109.5 ?
C22 C23 H23C . . 109.5 ?
H23A C23 H23B . . 109.5 ?
H23A C23 H23C . . 109.5 ?
H23B C23 H23C . . 109.5 ?
C20 C24 H24A . . 108.5 ?
C20 C24 H24B . . 108.5 ?
H24A C24 H24B . . 107.5 ?
C25 C24 C20 . . 115.2(3) ?
C25 C24 H24A . . 108.5 ?
C25 C24 H24B . . 108.5 ?
C24 C25 H25A . . 108.8 ?
C24 C25 H25B . . 108.8 ?
C24 C25 C26 . . 113.7(4) ?
H25A C25 H25B . . 107.7 ?
C26 C25 H25A . . 108.8 ?
C26 C25 H25B . . 108.8 ?
C25 C26 H26A . . 109.5 ?
C25 C26 H26B . . 109.5 ?
C25 C26 H26C . . 109.5 ?
H26A C26 H26B . . 109.5 ?
H26A C26 H26C . . 109.5 ?
H26B C26 H26C . . 109.5 ?
O6 C27 C28 . . 115.8(2) ?
O7 C27 O6 . . 125.2(2) ?
O7 C27 C28 . . 119.1(2) ?
C27 C28 H28A . . 108.3 ?
C27 C28 C29 . . 111.5(2) ?
C29 C28 H28A . . 108.3 ?
C32 C28 C27 . . 109.5(2) ?
C32 C28 H28A . . 108.3 ?
C32 C28 C29 . . 111.0(3) ?
C28 C29 H29A . . 108.3 ?
C28 C29 H29B . . 108.3 ?
H29A C29 H29B . . 107.4 ?
C30 C29 C28 . . 116.1(3) ?
C30 C29 H29A . . 108.3 ?
C30 C29 H29B . . 108.3 ?
C29 C30 H30A . . 108.9 ?
C29 C30 H30B . . 108.9 ?
C29 C30 C31 . . 113.3(4) ?
H30A C30 H30B . . 107.7 ?
C31 C30 H30A . . 108.9 ?
C31 C30 H30B . . 108.9 ?
C30 C31 H31A . . 109.5 ?
C30 C31 H31B . . 109.5 ?
C30 C31 H31C . . 109.5 ?
H31A C31 H31B . . 109.5 ?
H31A C31 H31C . . 109.5 ?
H31B C31 H31C . . 109.5 ?
C28 C32 H32A . . 108.0 ?
C28 C32 H32B . . 108.0 ?
H32A C32 H32B . . 107.2 ?
C33 C32 C28 . . 117.2(3) ?
C33 C32 H32A . . 108.0 ?
C33 C32 H32B . . 108.0 ?
C32 C33 H33A . . 108.7 ?
C32 C33 H33B . . 108.7 ?
H33A C33 H33B . . 107.6 ?
C34 C33 C32 . . 114.0(4) ?
C34 C33 H33A . . 108.7 ?
C34 C33 H33B . . 108.7 ?
C33 C34 H34A . . 109.5 ?
C33 C34 H34B . . 109.5 ?
C33 C34 H34C . . 109.5 ?
H34A C34 H34B . . 109.5 ?
H34A C34 H34C . . 109.5 ?
H34B C34 H34C . . 109.5 ?
O8 C35 C36 . . 116.2(2) ?
O9 C35 O8 . . 125.0(2) ?
O9 C35 C36 . . 118.7(2) ?
C35 C36 H36A . . 107.7 ?
C37 C36 C35 . . 110.0(2) ?
C37 C36 H36A . . 107.7 ?
C37 C36 C40 . . 114.2(3) ?
C40 C36 C35 . . 109.4(3) ?
C40 C36 H36A . . 107.7 ?
C36 C37 H37A . . 109.1 ?
C36 C37 H37B . . 109.1 ?
C36 C37 C38 . . 112.4(3) ?
H37A C37 H37B . . 107.9 ?
C38 C37 H37A . . 109.1 ?
C38 C37 H37B . . 109.1 ?
C37 C38 H38A . . 108.8 ?
C37 C38 H38B . . 108.8 ?
H38A C38 H38B . . 107.7 ?
C39 C38 C37 . . 113.6(4) ?
C39 C38 H38A . . 108.8 ?
C39 C38 H38B . . 108.8 ?
C38 C39 H39A . . 109.5 ?
C38 C39 H39B . . 109.5 ?
C38 C39 H39C . . 109.5 ?
H39A C39 H39B . . 109.5 ?
H39A C39 H39C . . 109.5 ?
H39B C39 H39C . . 109.5 ?
C36 C40 H40A . . 107.6 ?
C36 C40 H40B . . 107.6 ?
C36 C40 H40C . . 105.4 ?
C36 C40 H40D . . 105.4 ?
H40A C40 H40B . . 107.0 ?
H40C C40 H40D . . 106.0 ?
C41 C40 C36 . . 119.0(4) ?
C41 C40 H40A . . 107.6 ?
C41 C40 H40B . . 107.6 ?
C41A C40 C36 . . 127.5(6) ?
C41A C40 H40C . . 105.4 ?
C41A C40 H40D . . 105.4 ?
C40 C41 H41A . . 108.2 ?
C40 C41 H41B . . 108.2 ?
C40 C41 C42 . . 116.4(6) ?
H41A C41 H41B . . 107.3 ?
C42 C41 H41A . . 108.2 ?
C42 C41 H41B . . 108.2 ?
C40 C41A H41C . . 108.2 ?
C40 C41A H41D . . 108.2 ?
C40 C41A C42A . . 116.5(7) ?
H41C C41A H41D . . 107.3 ?
C42A C41A H41C . . 108.2 ?
C42A C41A H41D . . 108.2 ?
C41 C42 H42A . . 109.5 ?
C41 C42 H42B . . 109.5 ?
C41 C42 H42C . . 109.5 ?
H42A C42 H42B . . 109.5 ?
H42A C42 H42C . . 109.5 ?
H42B C42 H42C . . 109.5 ?
C41A C42A H42D . . 109.5 ?
C41A C42A H42E . . 109.5 ?
C41A C42A H42F . . 109.5 ?
H42D C42A H42E . . 109.5 ?
H42D C42A H42F . . 109.5 ?
H42E C42A H42F . . 109.5 ?
O10 C43 C44 . . 116.1(2) ?
O11 C43 O10 . . 124.8(2) ?
O11 C43 C44 . . 119.1(2) ?
C43 C44 H44A . . 108.6 ?
C43 C44 C48 . . 110.4(2) ?
C45 C44 C43 . . 109.8(2) ?
C45 C44 H44A . . 108.6 ?
C45 C44 C48 . . 110.7(2) ?
C48 C44 H44A . . 108.6 ?
C44 C45 H45A . . 108.7 ?
C44 C45 H45B . . 108.7 ?
H45A C45 H45B . . 107.6 ?
C46 C45 C44 . . 114.2(3) ?
C46 C45 H45A . . 108.7 ?
C46 C45 H45B . . 108.7 ?
C45 C46 H46A . . 109.0 ?
C45 C46 H46B . . 109.0 ?
C45 C46 C47 . . 112.9(3) ?
H46A C46 H46B . . 107.8 ?
C47 C46 H46A . . 109.0 ?
C47 C46 H46B . . 109.0 ?
C46 C47 H47A . . 109.5 ?
C46 C47 H47B . . 109.5 ?
C46 C47 H47C . . 109.5 ?
H47A C47 H47B . . 109.5 ?
H47A C47 H47C . . 109.5 ?
H47B C47 H47C . . 109.5 ?
C44 C48 H48A . . 108.7 ?
C44 C48 H48B . . 108.7 ?
H48A C48 H48B . . 107.6 ?
C49 C48 C44 . . 114.4(2) ?
C49 C48 H48A . . 108.7 ?
C49 C48 H48B . . 108.7 ?
C48 C49 H49A . . 108.9 ?
C48 C49 H49B . . 108.9 ?
C48 C49 C50 . . 113.5(3) ?
H49A C49 H49B . . 107.7 ?
C50 C49 H49A . . 108.9 ?
C50 C49 H49B . . 108.9 ?
C49 C50 H50A . . 109.5 ?
C49 C50 H50B . . 109.5 ?
C49 C50 H50C . . 109.5 ?
H50A C50 H50B . . 109.5 ?
H50A C50 H50C . . 109.5 ?
H50B C50 H50C . . 109.5 ?
C51A N3A C52A . . 127.7(17) ?
C51A N3A C53A . . 116.8(12) ?
C52A N3A C53A . . 114.2(16) ?
O12A C51A H51A . . 132.4 ?
N3A C51A O12A . . 95.2(12) ?
N3A C51A H51A . . 132.4 ?
N3A C52A H52A . . 109.5 ?
N3A C52A H52B . . 109.5 ?
N3A C52A H52C . . 109.5 ?
H52A C52A H52B . . 109.5 ?
H52A C52A H52C . . 109.5 ?
H52B C52A H52C . . 109.5 ?
N3A C53A H53A . . 109.5 ?
N3A C53A H53B . . 109.5 ?
N3A C53A H53C . . 109.5 ?
H53A C53A H53B . . 109.5 ?
H53A C53A H53C . . 109.5 ?
H53B C53A H53C . . 109.5 ?
C51B N3B C52B . . 124.6(9) ?
C51B N3B C53B . . 121.9(9) ?
C53B N3B C52B . . 113.3(7) ?
O12B C51B H51B . . 119.8 ?
N3B C51B O12B . . 120.4(10) ?
N3B C51B H51B . . 119.8 ?
N3B C52B H52D . . 109.5 ?
N3B C52B H52E . . 109.5 ?
N3B C52B H52F . . 109.5 ?
H52D C52B H52E . . 109.5 ?
H52D C52B H52F . . 109.5 ?
H52E C52B H52F . . 109.5 ?
N3B C53B H53D . . 109.5 ?
N3B C53B H53E . . 109.5 ?
N3B C53B H53F . . 109.5 ?
H53D C53B H53E . . 109.5 ?
H53D C53B H53F . . 109.5 ?
H53E C53B H53F . . 109.5 ?

loop_
_geom_bond_atom_site_label_1
_geom_bond_atom_site_label_2
_geom_bond_site_symmetry_2
_geom_bond_distance
_geom_bond_publ_flag
Zn1 O1 . 1.9367(16) y
Zn1 O2 . 1.9623(17) y
Zn1 O8 . 1.9459(17) y
Zn1 N1 . 2.0431(19) y
Zn2 O1 . 1.9474(16) y
Zn2 O3 3_656 1.9785(16) y
Zn2 O4 . 1.9576(18) y
Zn2 O6 . 1.9383(19) y
Zn3 O1 . 2.2344(16) y
Zn3 O5 . 2.0845(17) y
Zn3 O7 . 2.1559(17) y
Zn3 O9 . 2.0881(18) y
Zn3 O10 . 2.0266(16) y
Zn3 N2 2 2.1291(19) y
O2 C11 . 1.258(3) y
O3 C11 . 1.263(3) y
O4 C19 . 1.271(3) y
O5 C19 . 1.245(3) y
O6 C27 . 1.278(3) y
O7 C27 . 1.237(3) y
O8 C35 . 1.271(3) y
O9 C35 . 1.239(3) y
O10 C43 . 1.267(3) y
O11 C43 . 1.252(3) y
Zn2 Zn3 . 3.1501(4) ?
O1 H1 . 0.855(17) ?
N1 C1 . 1.342(3) ?
N1 C5 . 1.338(3) ?
N2 C8 . 1.342(3) ?
N2 C9 . 1.330(3) ?
C1 H1A . 0.9500 ?
C1 C2 . 1.374(3) ?
C2 H2A . 0.9500 ?
C2 C3 . 1.386(3) ?
C3 C4 . 1.394(3) ?
C3 C6 . 1.492(3) ?
C4 H4A . 0.9500 ?
C4 C5 . 1.380(3) ?
C5 H5A . 0.9500 ?
C6 C7 . 1.389(3) ?
C6 C10 . 1.384(3) ?
C7 H7A . 0.9500 ?
C7 C8 . 1.379(3) ?
C8 H8A . 0.9500 ?
C9 H9A . 0.9500 ?
C9 C10 . 1.385(3) ?
C10 H10A . 0.9500 ?
C11 C12 . 1.515(4) ?
C12 H12A . 1.0000 ?
C12 C13 . 1.526(5) ?
C12 C16 . 1.545(4) ?
C13 H13A . 0.9900 ?
C13 H13B . 0.9900 ?
C13 C14 . 1.519(5) ?
C14 H14A . 0.9900 ?
C14 H14B . 0.9900 ?
C14 C15 . 1.494(7) ?
C15 H15A . 0.9800 ?
C15 H15B . 0.9800 ?
C15 H15C . 0.9800 ?
C16 H16A . 0.9900 ?
C16 H16B . 0.9900 ?
C16 C17 . 1.543(5) ?
C17 H17A . 0.9900 ?
C17 H17B . 0.9900 ?
C17 C18 . 1.487(5) ?
C18 H18A . 0.9800 ?
C18 H18B . 0.9800 ?
C18 H18C . 0.9800 ?
C19 C20 . 1.526(4) ?
C20 H20A . 1.0000 ?
C20 C21 . 1.532(5) ?
C20 C24 . 1.519(5) ?
C21 H21A . 0.9900 ?
C21 H21B . 0.9900 ?
C21 C22 . 1.501(6) ?
C22 H22A . 0.9900 ?
C22 H22B . 0.9900 ?
C22 C23 . 1.536(6) ?
C23 H23A . 0.9800 ?
C23 H23B . 0.9800 ?
C23 H23C . 0.9800 ?
C24 H24A . 0.9900 ?
C24 H24B . 0.9900 ?
C24 C25 . 1.512(6) ?
C25 H25A . 0.9900 ?
C25 H25B . 0.9900 ?
C25 C26 . 1.519(6) ?
C26 H26A . 0.9800 ?
C26 H26B . 0.9800 ?
C26 H26C . 0.9800 ?
C27 C28 . 1.528(4) ?
C28 H28A . 1.0000 ?
C28 C29 . 1.534(4) ?
C28 C32 . 1.523(5) ?
C29 H29A . 0.9900 ?
C29 H29B . 0.9900 ?
C29 C30 . 1.493(6) ?
C30 H30A . 0.9900 ?
C30 H30B . 0.9900 ?
C30 C31 . 1.529(5) ?
C31 H31A . 0.9800 ?
C31 H31B . 0.9800 ?
C31 H31C . 0.9800 ?
C32 H32A . 0.9900 ?
C32 H32B . 0.9900 ?
C32 C33 . 1.520(5) ?
C33 H33A . 0.9900 ?
C33 H33B . 0.9900 ?
C33 C34 . 1.457(6) ?
C34 H34A . 0.9800 ?
C34 H34B . 0.9800 ?
C34 H34C . 0.9800 ?
C35 C36 . 1.524(4) ?
C36 H36A . 1.0000 ?
C36 C37 . 1.506(5) ?
C36 C40 . 1.520(5) ?
C37 H37A . 0.9900 ?
C37 H37B . 0.9900 ?
C37 C38 . 1.531(6) ?
C38 H38A . 0.9900 ?
C38 H38B . 0.9900 ?
C38 C39 . 1.512(6) ?
C39 H39A . 0.9800 ?
C39 H39B . 0.9800 ?
C39 H39C . 0.9800 ?
C40 H40A . 0.9900 ?
C40 H40B . 0.9900 ?
C40 H40C . 0.9900 ?
C40 H40D . 0.9900 ?
C40 C41 . 1.517(6) ?
C40 C41A . 1.193(9) ?
C41 H41A . 0.9900 ?
C41 H41B . 0.9900 ?
C41 C42 . 1.525(12) ?
C41A H41C . 0.9900 ?
C41A H41D . 0.9900 ?
C41A C42A . 1.558(12) ?
C42 H42A . 0.9800 ?
C42 H42B . 0.9800 ?
C42 H42C . 0.9800 ?
C42A H42D . 0.9800 ?
C42A H42E . 0.9800 ?
C42A H42F . 0.9800 ?
C43 C44 . 1.527(3) ?
C44 H44A . 1.0000 ?
C44 C45 . 1.525(4) ?
C44 C48 . 1.531(4) ?
C45 H45A . 0.9900 ?
C45 H45B . 0.9900 ?
C45 C46 . 1.509(5) ?
C46 H46A . 0.9900 ?
C46 H46B . 0.9900 ?
C46 C47 . 1.524(5) ?
C47 H47A . 0.9800 ?
C47 H47B . 0.9800 ?
C47 H47C . 0.9800 ?
C48 H48A . 0.9900 ?
C48 H48B . 0.9900 ?
C48 C49 . 1.508(4) ?
C49 H49A . 0.9900 ?
C49 H49B . 0.9900 ?
C49 C50 . 1.527(4) ?
C50 H50A . 0.9800 ?
C50 H50B . 0.9800 ?
C50 H50C . 0.9800 ?
O12A C51A . 1.487(16) ?
N3A C51A . 1.357(17) ?
N3A C52A . 1.389(13) ?
N3A C53A . 1.440(15) ?
C51A H51A . 0.9500 ?
C52A H52A . 0.9800 ?
C52A H52B . 0.9800 ?
C52A H52C . 0.9800 ?
C53A H53A . 0.9800 ?
C53A H53B . 0.9800 ?
C53A H53C . 0.9800 ?
O12B C51B . 1.406(12) ?
N3B C51B . 1.304(10) ?
N3B C52B . 1.440(10) ?
N3B C53B . 1.436(10) ?
C51B H51B . 0.9500 ?
C52B H52D . 0.9800 ?
C52B H52E . 0.9800 ?
C52B H52F . 0.9800 ?
C53B H53D . 0.9800 ?
C53B H53E . 0.9800 ?
C53B H53F . 0.9800 ?

loop_
_geom_hbond_atom_site_label_D
_geom_hbond_atom_site_label_H
_geom_hbond_atom_site_label_A
_geom_hbond_site_symmetry_A
_geom_hbond_distance_DH
_geom_hbond_distance_HA
_geom_hbond_distance_DA
_geom_hbond_angle_DHA
_geom_hbond_publ_flag
O1 H1 O11 . 0.855(17) 1.798(18) 2.633(2) 165(3) yes

_cod_database_fobs_code 2022241
